data_7151650
loop_
_publ_author_name
'Chanda, Kaushik'
'Maiti, Barnali'
'Yellol, Gorakh S.'
'Chien, Ming-Hsien'
'Kuo, Min-Liang'
'Sun, Chung-Ming'

_publ_section_title
;
 Polymer supported synthesis of novel benzoxazole linked benzimidazoles
 under microwave conditions: In vitro evaluation of VEGFR-3 kinase
 inhibition activity.
;
_journal_issue 6
_journal_name_full 'Organic &amp; biomolecular chemistry'
_journal_page_first 1917
_journal_page_last 1926
_journal_paper_doi 10.1039/C0OB00547A
_journal_volume 9
_journal_year 2011
_chemical_formula_sum 'C28 H26 N4 O3'
_chemical_formula_weight 466.53
_chemical_name_systematic
;
?
;
_space_group_IT_number 14
_symmetry_cell_setting monoclinic
_symmetry_space_group_name_Hall '-P 2ybc'
_symmetry_space_group_name_H-M 'P 1 21/c 1'
_atom_sites_solution_hydrogens geom
_atom_sites_solution_primary direct
_atom_sites_solution_secondary difmap
_audit_creation_method SHELXL-97
_cell_angle_alpha 90.00
_cell_angle_beta 100.1810(10)
_cell_angle_gamma 90.00
_cell_formula_units_Z 4
_cell_length_a 11.2213(3)
_cell_length_b 11.0837(2)
_cell_length_c 18.7917(5)
_cell_measurement_reflns_used 3320
_cell_measurement_temperature 296(2)
_cell_measurement_theta_max 25
_cell_measurement_theta_min 2.5
_cell_volume 2300.39(10)
_computing_cell_refinement 'Bruker APEX2'
_computing_data_collection 'Bruker APEX2'
_computing_data_reduction 'Bruker APEX2'
_computing_molecular_graphics 'Bruker APEX2'
_computing_publication_material 'Bruker APEX2'
_computing_structure_refinement 'Shelxtl-97 (Sheldrick, 2008)'
_computing_structure_solution 'Shelxtl-97 (Sheldrick, 2008)'
_diffrn_ambient_temperature 296(2)
_diffrn_measured_fraction_theta_full 0.998
_diffrn_measured_fraction_theta_max 0.998
_diffrn_measurement_device_type 'CCD area detector'
_diffrn_measurement_method 'phi and omega scans'
_diffrn_radiation_monochromator graphite
_diffrn_radiation_source 'fine-focus sealed tube'
_diffrn_radiation_type MoK\a
_diffrn_radiation_wavelength 0.71073
_diffrn_reflns_av_R_equivalents 0.0355
_diffrn_reflns_av_sigmaI/netI 0.0408
_diffrn_reflns_limit_h_max 14
_diffrn_reflns_limit_h_min -11
_diffrn_reflns_limit_k_max 13
_diffrn_reflns_limit_k_min -13
_diffrn_reflns_limit_l_max 22
_diffrn_reflns_limit_l_min -23
_diffrn_reflns_number 17349
_diffrn_reflns_theta_full 26.38
_diffrn_reflns_theta_max 26.38
_diffrn_reflns_theta_min 2.14
_exptl_absorpt_coefficient_mu 0.089
_exptl_absorpt_correction_T_max 0.7454
_exptl_absorpt_correction_T_min 0.6978
_exptl_absorpt_correction_type empirical
_exptl_crystal_colour Colorless
_exptl_crystal_density_diffrn 1.347
_exptl_crystal_density_meas ?
_exptl_crystal_density_method 'not measured'
_exptl_crystal_description Columnar
_exptl_crystal_F_000 984
_exptl_crystal_size_max 0.30
_exptl_crystal_size_mid 0.10
_exptl_crystal_size_min 0.10
_refine_diff_density_max 0.268
_refine_diff_density_min -0.299
_refine_diff_density_rms 0.038
_refine_ls_extinction_method none
_refine_ls_goodness_of_fit_ref 1.032
_refine_ls_hydrogen_treatment constr
_refine_ls_matrix_type full
_refine_ls_number_parameters 336
_refine_ls_number_reflns 4699
_refine_ls_number_restraints 12
_refine_ls_restrained_S_all 1.031
_refine_ls_R_factor_all 0.0844
_refine_ls_R_factor_gt 0.0473
_refine_ls_shift/su_max 0.000
_refine_ls_shift/su_mean 0.000
_refine_ls_structure_factor_coef Fsqd
_refine_ls_weighting_details 'calc w=1/[\s^2^(Fo^2^)+(0.0588P)^2^+0.4250P] where P=(Fo^2^+2Fc^2^)/3'
_refine_ls_weighting_scheme calc
_refine_ls_wR_factor_gt 0.1126
_refine_ls_wR_factor_ref 0.1300
_reflns_number_gt 3022
_reflns_number_total 4699
_reflns_threshold_expression >2sigma(I)
_cod_data_source_file C0OB00547A.TXT
_cod_data_source_block 100220_0m
_cod_depositor_comments
;
The following automatic conversions were performed:
'_symmetry_cell_setting' value 'Monoclinic' changed to 'monoclinic'
according to '/home/saulius/struct/CIF-dictionaries/cif_core.dic'
dictionary named 'cif_core.dic' version 2.4.1 from 2010-06-29.

Automatic conversion script
Id: cif_fix_enum 1555 2011-01-17 13:19:09Z saulius 

The following automatic conversions were performed:

'_exptl_crystal_density_meas' value 'not measured' was changed to '?'
- the value is perceived as not measured.

Automatic conversion script
Id: cif_fix_values 3008 2015-01-20 13:52:24Z robertas 
;
_cod_original_sg_symbol_H-M P2(1)/c
_cod_database_code 7151650

loop_
_symmetry_equiv_pos_as_xyz
'x, y, z'
'-x, y+1/2, -z+1/2'
'-x, -y, -z'
'x, -y-1/2, z-1/2'

loop_
_atom_site_label
_atom_site_type_symbol
_atom_site_fract_x
_atom_site_fract_y
_atom_site_fract_z
_atom_site_U_iso_or_equiv
_atom_site_adp_type
_atom_site_occupancy
_atom_site_symmetry_multiplicity
_atom_site_calc_flag
_atom_site_refinement_flags
_atom_site_disorder_assembly
_atom_site_disorder_group
C1 C 0.34227(17) 0.34412(15) 0.04793(10) 0.0372(4) Uani 1 1 d . . .
C2 C 0.28165(16) 0.53473(16) 0.04404(10) 0.0380(4) Uani 1 1 d . . .
C3 C 0.26062(19) 0.65763(16) 0.05223(11) 0.0466(5) Uani 1 1 d . . .
H3 H 0.3098 0.7036 0.0871 0.056 Uiso 1 1 calc R . .
C4 C 0.16438(19) 0.70756(17) 0.00671(12) 0.0486(5) Uani 1 1 d . . .
H4 H 0.1483 0.7893 0.0110 0.058 Uiso 1 1 calc R . .
C5 C 0.08954(17) 0.63966(16) -0.04597(11) 0.0428(5) Uani 1 1 d . . .
C6 C 0.11068(17) 0.51746(16) -0.05324(11) 0.0439(5) Uani 1 1 d . . .
H6 H 0.0613 0.4716 -0.0880 0.053 Uiso 1 1 calc R . .
C7 C 0.20696(16) 0.46535(15) -0.00750(10) 0.0380(4) Uani 1 1 d . . .
C8 C -0.01232(18) 0.70145(18) -0.09291(12) 0.0470(5) Uani 1 1 d . . .
C9 C -0.1688(2) 0.6808(2) -0.19387(13) 0.0644(7) Uani 1 1 d . . .
H9A H -0.2371 0.6935 -0.1704 0.097 Uiso 1 1 calc R . .
H9B H -0.1914 0.6277 -0.2344 0.097 Uiso 1 1 calc R . .
H9C H -0.1429 0.7567 -0.2104 0.097 Uiso 1 1 calc R . .
C10 C 0.46412(17) 0.48480(16) 0.14165(10) 0.0416(5) Uani 1 1 d . . .
H10 H 0.5033 0.4091 0.1599 0.050 Uiso 1 1 calc R . .
C11 C 0.4190(2) 0.54788(19) 0.20481(12) 0.0569(6) Uani 1 1 d . . .
H11A H 0.3342 0.5691 0.1913 0.068 Uiso 1 1 calc R . .
H11B H 0.4285 0.4954 0.2467 0.068 Uiso 1 1 calc R . .
C12 C 0.4965(3) 0.6613(2) 0.22143(15) 0.0788(8) Uani 1 1 d . . .
H12A H 0.4538 0.7317 0.1993 0.095 Uiso 1 1 calc R . .
H12B H 0.5171 0.6743 0.2732 0.095 Uiso 1 1 calc R . .
C13 C 0.6076(3) 0.6382(2) 0.19015(15) 0.0754(8) Uani 1 1 d . . .
H13A H 0.6661 0.5913 0.2231 0.091 Uiso 1 1 calc R . .
H13B H 0.6450 0.7133 0.1793 0.091 Uiso 1 1 calc R . .
C14 C 0.5614(2) 0.5679(2) 0.12165(13) 0.0587(6) Uani 1 1 d . . .
H14A H 0.6261 0.5215 0.1068 0.070 Uiso 1 1 calc R . .
H14B H 0.5274 0.6218 0.0826 0.070 Uiso 1 1 calc R . .
C15 C 0.41072(17) 0.23169(15) 0.06841(10) 0.0368(5) Uani 1 1 d . . .
C16 C 0.53632(17) 0.22544(15) 0.07389(10) 0.0393(5) Uani 1 1 d . . .
H16 H 0.5822 0.2944 0.0705 0.047 Uiso 1 1 calc R . .
C17 C 0.59046(17) 0.11226(15) 0.08455(10) 0.0373(4) Uani 1 1 d . . .
C18 C 0.70627(17) -0.03987(16) 0.09260(11) 0.0417(5) Uani 1 1 d . . .
C19 C 0.51872(17) 0.01134(15) 0.08824(10) 0.0378(5) Uani 1 1 d . . .
C20 C 0.39612(17) 0.01452(16) 0.08478(11) 0.0435(5) Uani 1 1 d . . .
H20 H 0.3512 -0.0549 0.0889 0.052 Uiso 1 1 calc R . .
C21 C 0.34255(18) 0.12774(16) 0.07475(11) 0.0413(5) Uani 1 1 d . . .
H21 H 0.2593 0.1346 0.0722 0.050 Uiso 1 1 calc R . .
C22 C 0.91812(19) -0.08273(18) 0.09156(13) 0.0522(6) Uani 1 1 d . . .
H22A H 0.9235 0.0044 0.0961 0.063 Uiso 1 1 d . . .
H22B H 0.9356 -0.1045 0.0445 0.063 Uiso 1 1 d . . .
C23 C 1.0128(16) -0.1440(5) 0.1491(10) 0.0436(14) Uani 0.732(7) 1 d PD A 1
C24 C 1.1199(4) -0.0864(4) 0.1724(3) 0.0783(16) Uani 0.732(7) 1 d PD A 1
H24 H 1.1342 -0.0109 0.1540 0.094 Uiso 0.732(7) 1 calc PR A 1
C25 C 1.2073(5) -0.1408(4) 0.2235(3) 0.104(2) Uani 0.732(7) 1 d PD A 1
H25 H 1.2802 -0.1011 0.2392 0.124 Uiso 0.732(7) 1 calc PR A 1
C26 C 1.1885(5) -0.2508(5) 0.2512(3) 0.0790(15) Uani 0.732(7) 1 d PD A 1
H26 H 1.2492 -0.2869 0.2845 0.095 Uiso 0.732(7) 1 calc PR A 1
C27 C 1.0809(5) -0.3080(5) 0.2303(3) 0.0736(16) Uani 0.732(7) 1 d PD A 1
H27 H 1.0659 -0.3813 0.2511 0.088 Uiso 0.732(7) 1 calc PR A 1
C28 C 0.9937(4) -0.2562(4) 0.1776(3) 0.0543(11) Uani 0.732(7) 1 d PD A 1
H28 H 0.9217 -0.2971 0.1614 0.065 Uiso 0.732(7) 1 calc PR A 1
C23' C 1.007(5) -0.1262(17) 0.151(3) 0.0436(14) Uani 0.268(7) 1 d PD A 2
C24' C 1.0817(12) -0.0596(12) 0.2003(8) 0.0783(16) Uani 0.268(7) 1 d PD A 2
H24' H 1.0797 0.0240 0.1963 0.094 Uiso 0.268(7) 1 calc PR A 2
C25' C 1.1603(13) -0.1115(12) 0.2565(9) 0.104(2) Uani 0.268(7) 1 d PD A 2
H25' H 1.2144 -0.0632 0.2872 0.124 Uiso 0.268(7) 1 calc PR A 2
C26' C 1.1595(16) -0.2297(14) 0.2671(9) 0.0790(15) Uani 0.268(7) 1 d PD A 2
H26' H 1.1961 -0.2628 0.3110 0.095 Uiso 0.268(7) 1 calc PR A 2
C27' C 1.1028(18) -0.3033(17) 0.2112(9) 0.0736(16) Uani 0.268(7) 1 d PD A 2
H27' H 1.1182 -0.3858 0.2114 0.088 Uiso 0.268(7) 1 calc PR A 2
C28' C 1.0222(13) -0.2501(14) 0.1550(7) 0.0543(11) Uani 0.268(7) 1 d PD A 2
H28' H 0.9777 -0.2988 0.1197 0.065 Uiso 0.268(7) 1 calc PR A 2
N1 N 0.24691(14) 0.34628(13) -0.00424(9) 0.0414(4) Uani 1 1 d . . .
N2 N 0.36865(14) 0.45559(12) 0.07991(8) 0.0379(4) Uani 1 1 d . . .
O1 O 0.59326(12) -0.08862(10) 0.09413(7) 0.0442(4) Uani 1 1 d . . .
N4 N 0.79521(14) -0.12098(14) 0.09627(10) 0.0490(5) Uani 1 1 d . A .
H4A H 0.7800 -0.1962 0.1014 0.059 Uiso 1 1 calc R . .
N3 N 0.71120(14) 0.07701(13) 0.08844(9) 0.0419(4) Uani 1 1 d . . .
O2 O -0.04052(13) 0.80529(13) -0.08692(9) 0.0632(5) Uani 1 1 d . . .
O3 O -0.07165(13) 0.62781(13) -0.14368(8) 0.0593(4) Uani 1 1 d . . .

loop_
_atom_site_aniso_label
_atom_site_aniso_U_11
_atom_site_aniso_U_22
_atom_site_aniso_U_33
_atom_site_aniso_U_23
_atom_site_aniso_U_13
_atom_site_aniso_U_12
C1 0.0397(11) 0.0314(9) 0.0403(11) 0.0003(8) 0.0064(9) 0.0038(8)
C2 0.0390(11) 0.0331(9) 0.0420(11) 0.0032(8) 0.0076(9) 0.0056(8)
C3 0.0538(13) 0.0303(9) 0.0528(13) -0.0035(9) 0.0010(10) 0.0037(9)
C4 0.0522(13) 0.0311(10) 0.0621(14) 0.0026(9) 0.0089(11) 0.0086(9)
C5 0.0395(11) 0.0379(10) 0.0520(13) 0.0085(9) 0.0108(10) 0.0079(8)
C6 0.0420(11) 0.0395(11) 0.0476(12) -0.0008(9) 0.0014(9) 0.0063(9)
C7 0.0396(11) 0.0314(9) 0.0430(11) 0.0004(8) 0.0073(9) 0.0051(8)
C8 0.0424(12) 0.0439(12) 0.0556(13) 0.0099(10) 0.0114(10) 0.0052(9)
C9 0.0493(13) 0.0803(16) 0.0597(15) 0.0161(12) -0.0010(11) 0.0129(12)
C10 0.0439(11) 0.0368(10) 0.0409(11) -0.0009(8) -0.0012(9) 0.0036(9)
C11 0.0713(16) 0.0560(13) 0.0423(12) -0.0063(10) 0.0069(11) 0.0005(11)
C12 0.104(2) 0.0610(15) 0.0639(17) -0.0193(13) -0.0052(16) -0.0053(15)
C13 0.0762(18) 0.0565(14) 0.0831(19) -0.0011(13) -0.0147(16) -0.0147(13)
C14 0.0501(13) 0.0625(14) 0.0616(15) 0.0002(11) 0.0044(11) -0.0049(11)
C15 0.0413(11) 0.0318(9) 0.0357(10) -0.0016(7) 0.0027(8) 0.0068(8)
C16 0.0427(12) 0.0313(10) 0.0424(11) -0.0024(8) 0.0035(9) 0.0017(8)
C17 0.0389(11) 0.0336(9) 0.0373(11) -0.0041(8) 0.0006(8) 0.0042(8)
C18 0.0392(11) 0.0391(10) 0.0423(11) -0.0037(8) -0.0047(9) 0.0054(9)
C19 0.0419(11) 0.0302(9) 0.0383(11) -0.0004(8) -0.0009(8) 0.0079(8)
C20 0.0432(12) 0.0324(10) 0.0531(13) 0.0025(8) 0.0037(9) 0.0004(8)
C21 0.0380(11) 0.0382(10) 0.0457(12) 0.0010(8) 0.0024(9) 0.0044(8)
C22 0.0431(13) 0.0518(12) 0.0601(14) 0.0060(10) 0.0045(10) 0.0089(9)
C23 0.038(2) 0.038(2) 0.0533(15) -0.006(3) 0.0055(16) 0.013(3)
C24 0.058(3) 0.053(2) 0.112(4) -0.001(2) -0.016(3) 0.0034(18)
C25 0.069(3) 0.075(3) 0.145(5) -0.018(3) -0.044(3) 0.015(2)
C26 0.068(3) 0.094(3) 0.068(3) -0.001(2) -0.005(2) 0.044(2)
C27 0.072(3) 0.0766(19) 0.077(4) 0.028(2) 0.027(2) 0.033(2)
C28 0.052(3) 0.0551(15) 0.057(3) 0.0083(19) 0.0126(18) 0.0116(16)
C23' 0.038(2) 0.038(2) 0.0533(15) -0.006(3) 0.0055(16) 0.013(3)
C24' 0.058(3) 0.053(2) 0.112(4) -0.001(2) -0.016(3) 0.0034(18)
C25' 0.069(3) 0.075(3) 0.145(5) -0.018(3) -0.044(3) 0.015(2)
C26' 0.068(3) 0.094(3) 0.068(3) -0.001(2) -0.005(2) 0.044(2)
C27' 0.072(3) 0.0766(19) 0.077(4) 0.028(2) 0.027(2) 0.033(2)
C28' 0.052(3) 0.0551(15) 0.057(3) 0.0083(19) 0.0126(18) 0.0116(16)
N1 0.0429(9) 0.0326(8) 0.0459(10) -0.0018(7) 0.0002(8) 0.0074(7)
N2 0.0416(9) 0.0300(8) 0.0401(9) -0.0010(6) 0.0016(7) 0.0044(7)
O1 0.0426(8) 0.0305(7) 0.0564(9) 0.0009(6) -0.0001(7) 0.0074(6)
N4 0.0416(10) 0.0369(8) 0.0646(12) 0.0014(8) -0.0014(9) 0.0099(7)
N3 0.0394(9) 0.0344(8) 0.0497(10) -0.0040(7) 0.0014(8) 0.0066(7)
O2 0.0537(10) 0.0424(8) 0.0900(12) 0.0101(8) 0.0033(8) 0.0153(7)
O3 0.0578(10) 0.0566(9) 0.0574(10) 0.0058(7) -0.0061(8) 0.0150(7)

loop_
_atom_type_symbol
_atom_type_description
_atom_type_scat_dispersion_real
_atom_type_scat_dispersion_imag
_atom_type_scat_source
C C 0.0033 0.0016 'International Tables Vol C Tables 4.2.6.8 and 6.1.1.4'
H H 0.0000 0.0000 'International Tables Vol C Tables 4.2.6.8 and 6.1.1.4'
N N 0.0061 0.0033 'International Tables Vol C Tables 4.2.6.8 and 6.1.1.4'
O O 0.0106 0.0060 'International Tables Vol C Tables 4.2.6.8 and 6.1.1.4'

loop_
_geom_angle_atom_site_label_1
_geom_angle_atom_site_label_2
_geom_angle_atom_site_label_3
_geom_angle
_geom_angle_site_symmetry_1
_geom_angle_site_symmetry_3
_geom_angle_publ_flag
N1 C1 N2 112.98(14) . . ?
N1 C1 C15 121.68(15) . . ?
N2 C1 C15 125.33(15) . . ?
N2 C2 C7 105.81(15) . . ?
N2 C2 C3 132.71(17) . . ?
C7 C2 C3 121.48(16) . . ?
C4 C3 C2 117.09(18) . . ?
C4 C3 H3 121.5 . . ?
C2 C3 H3 121.5 . . ?
C3 C4 C5 122.19(17) . . ?
C3 C4 H4 118.9 . . ?
C5 C4 H4 118.9 . . ?
C6 C5 C4 120.24(17) . . ?
C6 C5 C8 121.35(18) . . ?
C4 C5 C8 118.41(17) . . ?
C7 C6 C5 118.39(18) . . ?
C7 C6 H6 120.8 . . ?
C5 C6 H6 120.8 . . ?
C6 C7 N1 129.33(17) . . ?
C6 C7 C2 120.61(16) . . ?
N1 C7 C2 110.05(15) . . ?
O2 C8 O3 122.90(18) . . ?
O2 C8 C5 125.0(2) . . ?
O3 C8 C5 112.09(17) . . ?
O3 C9 H9A 109.5 . . ?
O3 C9 H9B 109.5 . . ?
H9A C9 H9B 109.5 . . ?
O3 C9 H9C 109.5 . . ?
H9A C9 H9C 109.5 . . ?
H9B C9 H9C 109.5 . . ?
N2 C10 C14 113.10(17) . . ?
N2 C10 C11 114.57(17) . . ?
C14 C10 C11 105.25(16) . . ?
N2 C10 H10 107.9 . . ?
C14 C10 H10 107.9 . . ?
C11 C10 H10 107.9 . . ?
C12 C11 C10 106.2(2) . . ?
C12 C11 H11A 110.5 . . ?
C10 C11 H11A 110.5 . . ?
C12 C11 H11B 110.5 . . ?
C10 C11 H11B 110.5 . . ?
H11A C11 H11B 108.7 . . ?
C13 C12 C11 105.3(2) . . ?
C13 C12 H12A 110.7 . . ?
C11 C12 H12A 110.7 . . ?
C13 C12 H12B 110.7 . . ?
C11 C12 H12B 110.7 . . ?
H12A C12 H12B 108.8 . . ?
C12 C13 C14 103.8(2) . . ?
C12 C13 H13A 111.0 . . ?
C14 C13 H13A 111.0 . . ?
C12 C13 H13B 111.0 . . ?
C14 C13 H13B 111.0 . . ?
H13A C13 H13B 109.0 . . ?
C13 C14 C10 104.7(2) . . ?
C13 C14 H14A 110.8 . . ?
C10 C14 H14A 110.8 . . ?
C13 C14 H14B 110.8 . . ?
C10 C14 H14B 110.8 . . ?
H14A C14 H14B 108.9 . . ?
C16 C15 C21 120.83(16) . . ?
C16 C15 C1 122.14(16) . . ?
C21 C15 C1 116.69(17) . . ?
C17 C16 C15 117.65(17) . . ?
C17 C16 H16 121.2 . . ?
C15 C16 H16 121.2 . . ?
C19 C17 C16 119.43(17) . . ?
C19 C17 N3 109.71(15) . . ?
C16 C17 N3 130.74(17) . . ?
N3 C18 N4 129.38(19) . . ?
N3 C18 O1 116.08(16) . . ?
N4 C18 O1 114.54(16) . . ?
C20 C19 O1 127.96(16) . . ?
C20 C19 C17 124.42(16) . . ?
O1 C19 C17 107.60(16) . . ?
C19 C20 C21 115.94(17) . . ?
C19 C20 H20 122.0 . . ?
C21 C20 H20 122.0 . . ?
C20 C21 C15 121.67(18) . . ?
C20 C21 H21 119.2 . . ?
C15 C21 H21 119.2 . . ?
C23' C22 N4 113(3) . . ?
C23' C22 C23 7(2) . . ?
N4 C22 C23 111.9(8) . . ?
C23' C22 H22A 104.0 . . ?
N4 C22 H22A 109.2 . . ?
C23 C22 H22A 110.8 . . ?
C23' C22 H22B 113.3 . . ?
N4 C22 H22B 109.2 . . ?
C23 C22 H22B 107.9 . . ?
H22A C22 H22B 107.9 . . ?
C24 C23 C28 118.9(5) . . ?
C24 C23 C22 118.7(8) . . ?
C28 C23 C22 122.3(8) . . ?
C23 C24 C25 119.7(5) . . ?
C23 C24 H24 120.1 . . ?
C25 C24 H24 120.1 . . ?
C26 C25 C24 121.3(4) . . ?
C26 C25 H25 119.4 . . ?
C24 C25 H25 119.4 . . ?
C25 C26 C27 119.9(4) . . ?
C25 C26 H26 120.0 . . ?
C27 C26 H26 120.1 . . ?
C26 C27 C28 119.4(5) . . ?
C26 C27 H27 120.3 . . ?
C28 C27 H27 120.3 . . ?
C23 C28 C27 120.7(5) . . ?
C23 C28 H28 119.7 . . ?
C27 C28 H28 119.7 . . ?
C24' C23' C28' 116.3(15) . . ?
C24' C23' C22 127.5(15) . . ?
C28' C23' C22 116.1(15) . . ?
C23' C24' C25' 122.3(13) . . ?
C23' C24' H24' 118.8 . . ?
C25' C24' H24' 118.8 . . ?
C26' C25' C24' 120.5(12) . . ?
C26' C25' H25' 119.7 . . ?
C24' C25' H25' 119.7 . . ?
C25' C26' C27' 118.7(14) . . ?
C25' C26' H26' 120.7 . . ?
C27' C26' H26' 120.7 . . ?
C26' C27' C28' 118.2(14) . . ?
C26' C27' H27' 120.9 . . ?
C28' C27' H27' 120.9 . . ?
C23' C28' C27' 121.4(15) . . ?
C23' C28' H28' 119.3 . . ?
C27' C28' H28' 119.3 . . ?
C1 N1 C7 105.25(14) . . ?
C1 N2 C2 105.91(14) . . ?
C1 N2 C10 127.60(14) . . ?
C2 N2 C10 126.41(14) . . ?
C19 O1 C18 103.26(13) . . ?
C18 N4 C22 120.43(16) . . ?
C18 N4 H4A 119.8 . . ?
C22 N4 H4A 119.8 . . ?
C18 N3 C17 103.31(16) . . ?
C8 O3 C9 116.28(17) . . ?

loop_
_geom_bond_atom_site_label_1
_geom_bond_atom_site_label_2
_geom_bond_distance
_geom_bond_site_symmetry_2
_geom_bond_publ_flag
C1 N1 1.317(2) . ?
C1 N2 1.383(2) . ?
C1 C15 1.479(2) . ?
C2 N2 1.394(2) . ?
C2 C7 1.395(3) . ?
C2 C3 1.396(3) . ?
C3 C4 1.370(3) . ?
C3 H3 0.9300 . ?
C4 C5 1.399(3) . ?
C4 H4 0.9300 . ?
C5 C6 1.386(2) . ?
C5 C8 1.482(3) . ?
C6 C7 1.382(2) . ?
C6 H6 0.9300 . ?
C7 N1 1.392(2) . ?
C8 O2 1.204(2) . ?
C8 O3 1.340(2) . ?
C9 O3 1.435(2) . ?
C9 H9A 0.9600 . ?
C9 H9B 0.9600 . ?
C9 H9C 0.9600 . ?
C10 N2 1.469(2) . ?
C10 C14 1.525(3) . ?
C10 C11 1.538(3) . ?
C10 H10 0.9800 . ?
C11 C12 1.529(3) . ?
C11 H11A 0.9700 . ?
C11 H11B 0.9700 . ?
C12 C13 1.491(4) . ?
C12 H12A 0.9700 . ?
C12 H12B 0.9700 . ?
C13 C14 1.516(3) . ?
C13 H13A 0.9700 . ?
C13 H13B 0.9700 . ?
C14 H14A 0.9700 . ?
C14 H14B 0.9700 . ?
C15 C16 1.397(3) . ?
C15 C21 1.400(3) . ?
C16 C17 1.393(2) . ?
C16 H16 0.9300 . ?
C17 C19 1.387(3) . ?
C17 N3 1.400(2) . ?
C18 N3 1.300(2) . ?
C18 N4 1.336(2) . ?
C18 O1 1.383(2) . ?
C19 C20 1.366(3) . ?
C19 O1 1.381(2) . ?
C20 C21 1.390(2) . ?
C20 H20 0.9300 . ?
C21 H21 0.9300 . ?
C22 C23' 1.44(2) . ?
C22 N4 1.460(3) . ?
C22 C23 1.534(7) . ?
C22 H22A 0.9699 . ?
C22 H22B 0.9697 . ?
C23 C24 1.363(12) . ?
C23 C28 1.385(12) . ?
C24 C25 1.383(5) . ?
C24 H24 0.9300 . ?
C25 C26 1.357(6) . ?
C25 H25 0.9300 . ?
C26 C27 1.359(6) . ?
C26 H26 0.9300 . ?
C27 C28 1.387(5) . ?
C27 H27 0.9300 . ?
C28 H28 0.9300 . ?
C23' C24' 1.357(17) . ?
C23' C28' 1.384(17) . ?
C24' C25' 1.376(13) . ?
C24' H24' 0.9300 . ?
C25' C26' 1.326(14) . ?
C25' H25' 0.9300 . ?
C26' C27' 1.392(15) . ?
C26' H26' 0.9300 . ?
C27' C28' 1.395(14) . ?
C27' H27' 0.9300 . ?
C28' H28' 0.9300 . ?
N4 H4A 0.8600 . ?
